data_4132034
loop_
_publ_author_name
'Ng, Elvis Wang Hei'
'Low, Kam-Hung'
'Chiu, Pauline'

_publ_section_title
;
 Synthesis and Applications of Unquaternized C-Bound Boron Enolates.
;
_journal_issue 10
_journal_name_full 'Journal of the American Chemical Society'
_journal_page_first 3537
_journal_page_last 3541
_journal_paper_doi 10.1021/jacs.8b00614
_journal_volume 140
_journal_year 2018
_chemical_formula_moiety 'C13 H24 B N O4'
_chemical_formula_sum 'C13 H24 B N O4'
_chemical_formula_weight 269.14
_space_group_crystal_system monoclinic
_space_group_IT_number 14
_space_group_name_Hall '-P 2ybc'
_space_group_name_H-M_alt 'P 1 21/c 1'
_atom_sites_solution_hydrogens geom
_audit_creation_method SHELXL-2014/7
_cell_angle_alpha 90
_cell_angle_beta 98.450(2)
_cell_angle_gamma 90
_cell_formula_units_Z 4
_cell_length_a 8.1648(3)
_cell_length_b 16.1293(6)
_cell_length_c 11.1095(4)
_cell_measurement_reflns_used 228
_cell_measurement_temperature 100(2)
_cell_measurement_theta_max 45
_cell_measurement_theta_min 3
_cell_volume 1447.16(9)
_computing_cell_refinement 'SAINT v8.34A (Bruker-AXS, 2007)'
_computing_data_collection 'APEX3 v2015.5-2 (Bruker-AXS, 2015)'
_computing_data_reduction 'SAINT v8.34A (Bruker-AXS, 2007)'
_computing_molecular_graphics 'Bruker SHELXTL'
_computing_publication_material 'Bruker SHELXTL'
_computing_structure_refinement 'SHELXL-2014/7 (Sheldrick, 2014)'
_computing_structure_solution 'SHELXT-2014/5 (Sheldrick, 2015)'
_diffrn_ambient_temperature 100(2)
_diffrn_detector_area_resol_mean 10.24
_diffrn_measured_fraction_theta_full 0.982
_diffrn_measured_fraction_theta_max 0.982
_diffrn_measurement_device_type 'Bruker D8 VENTURE FIXED-CHI PHOTON 100 CMOS'
_diffrn_measurement_method '\f and \w scans'
_diffrn_radiation_type CuK\a
_diffrn_radiation_wavelength 1.54178
_diffrn_reflns_av_R_equivalents 0.0487
_diffrn_reflns_av_unetI/netI 0.0443
_diffrn_reflns_Laue_measured_fraction_full 0.982
_diffrn_reflns_Laue_measured_fraction_max 0.982
_diffrn_reflns_limit_h_max 8
_diffrn_reflns_limit_h_min -9
_diffrn_reflns_limit_k_max 19
_diffrn_reflns_limit_k_min -16
_diffrn_reflns_limit_l_max 11
_diffrn_reflns_limit_l_min -12
_diffrn_reflns_number 10135
_diffrn_reflns_point_group_measured_fraction_full 0.982
_diffrn_reflns_point_group_measured_fraction_max 0.982
_diffrn_reflns_theta_full 66.581
_diffrn_reflns_theta_max 66.581
_diffrn_reflns_theta_min 4.869
_diffrn_source 'I\mS HB micro-focus sealed tube'
_exptl_absorpt_coefficient_mu 0.723
_exptl_absorpt_correction_T_max 0.5742
_exptl_absorpt_correction_T_min 0.0494
_exptl_absorpt_correction_type multi-scan
_exptl_absorpt_process_details 'SADABS 2014/5 (Sheldrick, 2014)'
_exptl_crystal_colour colorless
_exptl_crystal_density_diffrn 1.235
_exptl_crystal_density_method 'not measured'
_exptl_crystal_description rod
_exptl_crystal_F_000 584
_exptl_crystal_size_max 1.052
_exptl_crystal_size_mid 0.402
_exptl_crystal_size_min 0.206
_refine_diff_density_max 0.447
_refine_diff_density_min -0.525
_refine_diff_density_rms 0.110
_refine_ls_extinction_coef 0.0034(12)
_refine_ls_extinction_expression Fc^*^=kFc[1+0.001xFc^2^\l^3^/sin(2\q)]^-1/4^
_refine_ls_extinction_method 'SHELXL-2014/7 (Sheldrick 2014'
_refine_ls_goodness_of_fit_ref 1.062
_refine_ls_hydrogen_treatment constr
_refine_ls_matrix_type full
_refine_ls_number_parameters 178
_refine_ls_number_reflns 2515
_refine_ls_number_restraints 0
_refine_ls_restrained_S_all 1.062
_refine_ls_R_factor_all 0.0867
_refine_ls_R_factor_gt 0.0667
_refine_ls_shift/su_max 0.000
_refine_ls_shift/su_mean 0.000
_refine_ls_structure_factor_coef Fsqd
_refine_ls_weighting_details 'w=1/[\s^2^(Fo^2^)+(0.1568P)^2^+1.0091P] where P=(Fo^2^+2Fc^2^)/3'
_refine_ls_weighting_scheme calc
_refine_ls_wR_factor_gt 0.2004
_refine_ls_wR_factor_ref 0.2289
_reflns_Friedel_coverage 0.000
_reflns_number_gt 2037
_reflns_number_total 2515
_reflns_threshold_expression 'I > 2\s(I)'
_cod_data_source_file ja8b00614_si_001.cif
_cod_data_source_block cu_CHEM0222
_cod_original_sg_symbol_H-M 'P 21/c'
_cod_database_code 4132034
_shelx_shelxl_version_number 2014/7
_shelx_space_group_comment
;
The symmetry employed for this shelxl refinement is uniquely defined
by the following loop, which should always be used as a source of
symmetry information in preference to the above space-group names.
They are only intended as comments.
;
_shelx_estimated_absorpt_t_min 0.517
_shelx_estimated_absorpt_t_max 0.865

loop_
_space_group_symop_operation_xyz
'x, y, z'
'-x, y+1/2, -z+1/2'
'-x, -y, -z'
'x, -y-1/2, z-1/2'

loop_
_atom_site_label
_atom_site_type_symbol
_atom_site_fract_x
_atom_site_fract_y
_atom_site_fract_z
_atom_site_U_iso_or_equiv
_atom_site_adp_type
_atom_site_occupancy
_atom_site_site_symmetry_order
_atom_site_calc_flag
_atom_site_refinement_flags_posn
_atom_site_refinement_flags_adp
C1 C 0.8820(4) 0.12099(17) 0.6489(3) 0.0283(7) Uani 1 1 d . .
H1A H 0.8803 0.0787 0.5853 0.042 Uiso 1 1 calc R U
H1B H 0.8060 0.1048 0.7053 0.042 Uiso 1 1 calc R U
H1C H 0.9944 0.1260 0.6933 0.042 Uiso 1 1 calc R U
C2 C 0.8274(3) 0.20460(15) 0.5903(3) 0.0168(6) Uani 1 1 d . .
H2 H 0.9030 0.2178 0.5298 0.020 Uiso 1 1 calc R U
C3 C 0.8460(3) 0.27308(16) 0.6852(3) 0.0168(6) Uani 1 1 d . .
C4 C 0.8757(3) 0.41985(17) 0.7382(3) 0.0238(7) Uani 1 1 d . .
H4A H 0.9881 0.4442 0.7472 0.029 Uiso 1 1 calc R U
H4B H 0.8576 0.3975 0.8181 0.029 Uiso 1 1 calc R U
C5 C 0.7492(3) 0.48579(17) 0.6982(3) 0.0247(7) Uani 1 1 d . .
H5A H 0.6369 0.4628 0.6988 0.030 Uiso 1 1 calc R U
H5B H 0.7645 0.5325 0.7567 0.030 Uiso 1 1 calc R U
C6 C 0.7358(4) 0.44918(18) 0.4943(3) 0.0279(7) Uani 1 1 d . .
H6A H 0.7407 0.4704 0.4113 0.034 Uiso 1 1 calc R U
H6B H 0.6240 0.4257 0.4955 0.034 Uiso 1 1 calc R U
C7 C 0.8640(3) 0.38155(17) 0.5240(3) 0.0237(7) Uani 1 1 d . .
H7A H 0.8393 0.3349 0.4664 0.028 Uiso 1 1 calc R U
H7B H 0.9751 0.4034 0.5157 0.028 Uiso 1 1 calc R U
C8 C 0.3911(3) 0.24308(16) 0.4287(3) 0.0180(7) Uani 1 1 d . .
C9 C 0.4085(3) 0.14759(16) 0.4132(3) 0.0176(6) Uani 1 1 d . .
C10 C 0.4204(3) 0.29272(17) 0.3169(3) 0.0223(7) Uani 1 1 d . .
H10A H 0.5263 0.2763 0.2925 0.033 Uiso 1 1 calc R U
H10B H 0.4231 0.3520 0.3364 0.033 Uiso 1 1 calc R U
H10C H 0.3306 0.2818 0.2501 0.033 Uiso 1 1 calc R U
C11 C 0.2325(3) 0.27152(17) 0.4719(3) 0.0219(7) Uani 1 1 d . .
H11A H 0.2327 0.3321 0.4785 0.033 Uiso 1 1 calc R U
H11B H 0.2251 0.2471 0.5517 0.033 Uiso 1 1 calc R U
H11C H 0.1372 0.2538 0.4135 0.033 Uiso 1 1 calc R U
C12 C 0.3589(3) 0.11750(19) 0.2837(3) 0.0252(7) Uani 1 1 d . .
H12A H 0.4316 0.1426 0.2310 0.038 Uiso 1 1 calc R U
H12B H 0.2439 0.1334 0.2551 0.038 Uiso 1 1 calc R U
H12C H 0.3692 0.0570 0.2812 0.038 Uiso 1 1 calc R U
C13 C 0.3217(3) 0.09714(17) 0.5007(3) 0.0235(7) Uani 1 1 d . .
H13A H 0.2016 0.1037 0.4796 0.035 Uiso 1 1 calc R U
H13B H 0.3566 0.1167 0.5840 0.035 Uiso 1 1 calc R U
H13C H 0.3511 0.0385 0.4949 0.035 Uiso 1 1 calc R U
N1 N 0.8625(3) 0.35246(13) 0.6480(2) 0.0184(6) Uani 1 1 d . .
O1 O 0.7625(3) 0.51585(12) 0.5791(2) 0.0292(6) Uani 1 1 d . .
O2 O 0.8448(2) 0.25625(12) 0.79334(18) 0.0247(6) Uani 1 1 d . .
O3 O 0.5314(2) 0.26222(11) 0.52354(17) 0.0171(5) Uani 1 1 d . .
O4 O 0.5865(2) 0.13428(11) 0.44937(18) 0.0195(5) Uani 1 1 d . .
B1 B 0.6446(3) 0.20078(18) 0.5193(3) 0.0155(7) Uani 1 1 d . .

loop_
_atom_site_aniso_label
_atom_site_aniso_U_11
_atom_site_aniso_U_22
_atom_site_aniso_U_33
_atom_site_aniso_U_23
_atom_site_aniso_U_13
_atom_site_aniso_U_12
C1 0.0250(15) 0.0170(15) 0.0401(19) 0.0019(12) -0.0046(13) 0.0035(11)
C2 0.0132(12) 0.0126(13) 0.0242(16) 0.0009(10) 0.0011(10) 0.0011(9)
C3 0.0089(11) 0.0187(14) 0.0222(16) 0.0008(11) 0.0001(10) 0.0018(9)
C4 0.0260(14) 0.0188(14) 0.0259(17) -0.0071(11) 0.0013(12) -0.0022(11)
C5 0.0211(13) 0.0195(14) 0.0344(18) -0.0077(12) 0.0070(12) -0.0019(11)
C6 0.0400(17) 0.0184(14) 0.0244(17) -0.0003(11) 0.0017(13) 0.0019(12)
C7 0.0287(15) 0.0162(14) 0.0273(17) -0.0008(11) 0.0075(12) -0.0026(11)
C8 0.0127(12) 0.0185(14) 0.0208(16) -0.0020(10) -0.0041(11) -0.0018(10)
C9 0.0117(12) 0.0170(14) 0.0239(16) -0.0027(10) 0.0019(10) -0.0006(9)
C10 0.0220(13) 0.0219(14) 0.0220(16) 0.0032(11) -0.0003(11) -0.0014(11)
C11 0.0145(13) 0.0223(14) 0.0274(17) -0.0008(11) -0.0018(11) 0.0038(10)
C12 0.0198(14) 0.0272(15) 0.0271(18) -0.0098(12) -0.0013(12) -0.0030(11)
C13 0.0218(14) 0.0181(14) 0.0301(18) 0.0004(11) 0.0026(12) -0.0039(11)
N1 0.0218(11) 0.0140(11) 0.0189(13) -0.0018(9) 0.0014(9) 0.0007(8)
O1 0.0372(12) 0.0113(10) 0.0386(14) -0.0016(8) 0.0038(9) 0.0016(8)
O2 0.0279(11) 0.0240(11) 0.0208(13) 0.0033(8) -0.0007(9) 0.0003(8)
O3 0.0126(9) 0.0159(10) 0.0214(11) -0.0025(7) -0.0022(8) -0.0001(7)
O4 0.0141(9) 0.0146(9) 0.0287(12) -0.0029(7) -0.0008(8) 0.0008(7)
B1 0.0161(14) 0.0135(14) 0.0173(16) 0.0005(11) 0.0038(11) -0.0011(11)

loop_
_atom_type_symbol
_atom_type_description
_atom_type_scat_dispersion_real
_atom_type_scat_dispersion_imag
_atom_type_scat_source
C C 0.0181 0.0091 'International Tables Vol C Tables 4.2.6.8 and 6.1.1.4'
H H 0.0000 0.0000 'International Tables Vol C Tables 4.2.6.8 and 6.1.1.4'
N N 0.0311 0.0180 'International Tables Vol C Tables 4.2.6.8 and 6.1.1.4'
O O 0.0492 0.0322 'International Tables Vol C Tables 4.2.6.8 and 6.1.1.4'
B B 0.0090 0.0039 'International Tables Vol C Tables 4.2.6.8 and 6.1.1.4'

loop_
_geom_angle_atom_site_label_1
_geom_angle_atom_site_label_2
_geom_angle_atom_site_label_3
_geom_angle
C2 C1 H1A 109.5
C2 C1 H1B 109.5
H1A C1 H1B 109.5
C2 C1 H1C 109.5
H1A C1 H1C 109.5
H1B C1 H1C 109.5
C3 C2 C1 110.6(2)
C3 C2 B1 111.4(2)
C1 C2 B1 111.7(2)
C3 C2 H2 107.6
C1 C2 H2 107.6
B1 C2 H2 107.6
O2 C3 N1 121.3(2)
O2 C3 C2 120.1(2)
N1 C3 C2 118.6(2)
N1 C4 C5 110.1(2)
N1 C4 H4A 109.6
C5 C4 H4A 109.6
N1 C4 H4B 109.6
C5 C4 H4B 109.6
H4A C4 H4B 108.2
O1 C5 C4 111.8(2)
O1 C5 H5A 109.3
C4 C5 H5A 109.3
O1 C5 H5B 109.3
C4 C5 H5B 109.3
H5A C5 H5B 107.9
O1 C6 C7 111.4(2)
O1 C6 H6A 109.3
C7 C6 H6A 109.3
O1 C6 H6B 109.3
C7 C6 H6B 109.3
H6A C6 H6B 108.0
N1 C7 C6 109.7(2)
N1 C7 H7A 109.7
C6 C7 H7A 109.7
N1 C7 H7B 109.7
C6 C7 H7B 109.7
H7A C7 H7B 108.2
O3 C8 C11 108.7(2)
O3 C8 C10 105.9(2)
C11 C8 C10 110.0(2)
O3 C8 C9 102.27(19)
C11 C8 C9 115.5(2)
C10 C8 C9 113.6(2)
O4 C9 C12 109.2(2)
O4 C9 C13 106.4(2)
C12 C9 C13 110.6(2)
O4 C9 C8 102.55(19)
C12 C9 C8 113.9(2)
C13 C9 C8 113.6(2)
C8 C10 H10A 109.5
C8 C10 H10B 109.5
H10A C10 H10B 109.5
C8 C10 H10C 109.5
H10A C10 H10C 109.5
H10B C10 H10C 109.5
C8 C11 H11A 109.5
C8 C11 H11B 109.5
H11A C11 H11B 109.5
C8 C11 H11C 109.5
H11A C11 H11C 109.5
H11B C11 H11C 109.5
C9 C12 H12A 109.5
C9 C12 H12B 109.5
H12A C12 H12B 109.5
C9 C12 H12C 109.5
H12A C12 H12C 109.5
H12B C12 H12C 109.5
C9 C13 H13A 109.5
C9 C13 H13B 109.5
H13A C13 H13B 109.5
C9 C13 H13C 109.5
H13A C13 H13C 109.5
H13B C13 H13C 109.5
C3 N1 C7 127.3(2)
C3 N1 C4 119.4(2)
C7 N1 C4 113.3(2)
C6 O1 C5 109.4(2)
B1 O3 C8 106.5(2)
B1 O4 C9 106.7(2)
O3 B1 O4 114.2(2)
O3 B1 C2 123.3(2)
O4 B1 C2 122.4(2)

loop_
_geom_bond_atom_site_label_1
_geom_bond_atom_site_label_2
_geom_bond_distance
C1 C2 1.535(4)
C1 H1A 0.9800
C1 H1B 0.9800
C1 H1C 0.9800
C2 C3 1.519(4)
C2 B1 1.584(4)
C2 H2 1.0000
C3 O2 1.233(3)
C3 N1 1.358(3)
C4 N1 1.471(3)
C4 C5 1.503(4)
C4 H4A 0.9900
C4 H4B 0.9900
C5 O1 1.428(4)
C5 H5A 0.9900
C5 H5B 0.9900
C6 O1 1.426(3)
C6 C7 1.514(4)
C6 H6A 0.9900
C6 H6B 0.9900
C7 N1 1.457(4)
C7 H7A 0.9900
C7 H7B 0.9900
C8 O3 1.471(3)
C8 C11 1.517(4)
C8 C10 1.526(4)
C8 C9 1.559(4)
C9 O4 1.466(3)
C9 C12 1.516(4)
C9 C13 1.520(4)
C10 H10A 0.9800
C10 H10B 0.9800
C10 H10C 0.9800
C11 H11A 0.9800
C11 H11B 0.9800
C11 H11C 0.9800
C12 H12A 0.9800
C12 H12B 0.9800
C12 H12C 0.9800
C13 H13A 0.9800
C13 H13B 0.9800
C13 H13C 0.9800
O3 B1 1.361(3)
O4 B1 1.367(3)
